data_2102513
loop_
_publ_author_name
'Prof. Clemente Dore Augusto'
'Prof. Marzotto Armando'

_publ_section_title
;
 30 Space-group corrections: two examples of false polymorphism and one
 of incorrect interpretation of the fine details of an IR spectrum
;
_journal_issue 3
_journal_name_full 'Acta Crystallographica Section B'
_journal_page_first 287
_journal_page_last 292
_journal_paper_doi 10.1107/S0108768104006391
_journal_volume 60
_journal_year 2004
_chemical_formula_moiety 'C23 H32 Cl Cu N4 1+,Cl 1-,H2 O'
_chemical_formula_sum 'C23 H34 Cl2 Cu N4 O'
_chemical_formula_weight 514.98
_chemical_name_systematic
;
N-(3-Aminpropyl)-N'-3-(anthracen-9-ylmethyl)aminpropylethane-1,2-diamin)-
chloro-copper chloride monhydrate
;
_space_group_IT_number 15
_symmetry_cell_setting monoclinic
_symmetry_space_group_name_Hall '-I 2ya'
_symmetry_space_group_name_H-M 'I 1 2/a 1'
_atom_sites_solution_hydrogens ' ?               '
_atom_sites_solution_primary ' ?               '
_atom_sites_solution_secondary ' ?               '
_cell_angle_alpha 90
_cell_angle_beta 108.020(9)
_cell_angle_gamma 90
_cell_formula_units_Z 8
_cell_length_a 18.6300(18)
_cell_length_b 16.610(2)
_cell_length_c 16.972(3)
_cell_measurement_temperature 0
_cell_volume 4994.3(12)
_computing_publication_material 'PLATON (Spek, 1990)'
_diffrn_radiation_type MoK\\a
_diffrn_radiation_wavelength 0.71070
_diffrn_reflns_reduction_process
;
 ?
;
_exptl_absorpt_coefficient_mu 1.110
_exptl_absorpt_correction_type ' ?               '
_exptl_crystal_colour ' ?               '
_exptl_crystal_density_diffrn 1.370
_exptl_crystal_density_method 'nt Measured'
_exptl_crystal_description ' ?               '
_exptl_crystal_F_000 2152
_refine_ls_abs_structure_Flack nne
_refine_ls_extinction_method ' ?               '
_refine_ls_hydrogen_treatment 'see text         '
_refine_ls_number_restraints 0
_refine_ls_weighting_scheme ?
_cod_data_source_file bs0022.cif
_cod_data_source_block 5
_cod_depositor_comments
;
 Marking attached hydrogen atoms.

 Antanas Vaitkus,
 2017-08-07

The following automatic conversions were performed:

'_symmetry_cell_setting' tag value 'Monclinic' was replaced with
'monoclinic' value.

Automatic conversion script
Id: cif_fix_values 1646 2011-03-28 12:23:43Z adriana 
;
_cod_original_sg_symbol_H-M 'I 2/a'
_cod_database_code 2102513

loop_
_symmetry_equiv_pos_as_xyz
x,y,z
1/2-x,y,-z
-x,-y,-z
1/2+x,-y,z
1/2+x,1/2+y,1/2+z
-x,1/2+y,1/2-z
1/2-x,1/2-y,1/2-z
x,1/2-y,1/2+z

loop_
_atom_site_label
_atom_site_fract_x
_atom_site_fract_y
_atom_site_fract_z
_atom_site_U_iso_or_equiv
_atom_site_thermal_displace_type
_atom_site_occupancy
_atom_site_type_symbol
_atom_site_attached_hydrogens
Cu1 0.38685 0.00029 0.3132 0.02 Uiso 1 Cu 0
Cl1 0.4667 -0.09995 0.42675 0.02 Uiso 1 Cl 0
N1 0.47375 0.006 0.2644 0.02 Uiso 1 N 0
N2 0.4234 0.1008 0.38235 0.02 Uiso 1 N 0
N3 0.2944 0.00885 0.3551 0.02 Uiso 1 N 0
N4 0.33455 -0.09005 0.23245 0.02 Uiso 1 N 0
C1 0.5107 0.0842 0.2543 0.02 Uiso 1 C 0
C2 0.53215 0.1337 0.33425 0.02 Uiso 1 C 0
C3 0.46522 0.16422 0.35618 0.02 Uiso 1 C 0
C4 0.35667 0.13412 0.40293 0.02 Uiso 1 C 0
C5 0.31337 0.06482 0.42408 0.02 Uiso 1 C 0
C6 0.26297 -0.06693 0.37653 0.02 Uiso 1 C 0
C7 0.23575 -0.12215 0.30035 0.02 Uiso 1 C 0
C8 0.29708 -0.15277 0.26978 0.02 Uiso 1 C 0
C9 0.281 -0.06250 0.1523 0.02 Uiso 1 C 0
C10 0.3216 -0.02465 0.0967 0.02 Uiso 1 C 0
C11 0.35395 -0.07415 0.04835 0.02 Uiso 1 C 0
C12 0.34935 -0.16110 0.04835 0.02 Uiso 1 C 0
C13 0.379 -0.20570 -0.00205 0.02 Uiso 1 C 0
C14 0.4122 -0.16955 -0.05620 0.02 Uiso 1 C 0
C15 0.41832 -0.08777 -0.05823 0.02 Uiso 1 C 0
C16 0.38878 -0.03863 -0.00738 0.02 Uiso 1 C 0
C17 0.39452 0.04557 -0.00993 0.02 Uiso 1 C 0
C18 0.36705 0.0939 0.04040 0.02 Uiso 1 C 0
C19 0.3774 0.1786 0.0405 0.02 Uiso 1 C 0
C20 0.35137 0.22688 0.08968 0.02 Uiso 1 C 0
C21 0.31125 0.194 0.1406 0.02 Uiso 1 C 0
C22 0.3001 0.11275 0.1434 0.02 Uiso 1 C 0
C23 0.32825 0.05915 0.0942 0.02 Uiso 1 C 0
Cl3 0.13337 0.09933 0.24243 0.02 Uiso 1 Cl 0
O1 0.52355 0.31205 0.2397 0.02 Uiso 1 O 2
H1 0.45685 -0.01670 0.21385 0.02 Uiso 1 H 0
H2 0.51118 -0.02602 0.29547 0.02 Uiso 1 H 0
H3 0.45572 0.08272 0.43132 0.02 Uiso 1 H 0
H4 0.25625 0.0321 0.3137 0.02 Uiso 1 H 0
H5 0.37305 -0.11590 0.2195 0.02 Uiso 1 H 0
H6 0.5564 0.07345 0.2389 0.02 Uiso 1 H 0
H7 0.47565 0.115 0.21 0.02 Uiso 1 H 0
H8 0.56333 0.17902 0.32828 0.02 Uiso 1 H 0
H9 0.56297 0.10057 0.37938 0.02 Uiso 1 H 0
H10 0.4309 0.19155 0.3085 0.02 Uiso 1 H 0
H11 0.48255 0.2033 0.4005 0.02 Uiso 1 H 0
H12 0.37378 0.17063 0.44963 0.02 Uiso 1 H 0
H13 0.32387 0.16367 0.35598 0.02 Uiso 1 H 0
H14 0.26695 0.0842 0.43365 0.02 Uiso 1 H 0
H15 0.34458 0.03833 0.47402 0.02 Uiso 1 H 0
H16 0.30207 -0.09427 0.42018 0.02 Uiso 1 H 0
H17 0.2203 -0.05500 0.39695 0.02 Uiso 1 H 0
H18 0.19940 -0.09275 0.25595 0.02 Uiso 1 H 0
H19 0.20888 -0.16768 0.31413 0.02 Uiso 1 H 0
H20 0.33582 -0.17797 0.31543 0.02 Uiso 1 H 0
H21 0.27595 -0.19400 0.2285 0.02 Uiso 1 H 0
H22 0.25128 -0.10812 0.12393 0.02 Uiso 1 H 0
H23 0.24567 -0.02367 0.16287 0.02 Uiso 1 H 0
H24 0.32605 -0.18680 0.08295 0.02 Uiso 1 H 0
H25 0.37690 -0.26160 0 0.02 Uiso 1 H 0
H26 0.43035 -0.20120 -0.09130 0.02 Uiso 1 H 0
H27 0.4422 -0.06410 -0.09340 0.02 Uiso 1 H 0
H28 0.41727 0.06912 -0.04618 0.02 Uiso 1 H 0
H29 0.40258 0.20122 0.00602 0.02 Uiso 1 H 0
H30 0.35995 0.28205 0.09 0.02 Uiso 1 H 0
H31 0.29205 0.2281 0.17290 0.02 Uiso 1 H 0
H32 0.27375 0.09235 0.17785 0.02 Uiso 1 H 0

loop_
_atom_type_symbol
_atom_type_description
_atom_type_scat_dispersion_real
_atom_type_scat_dispersion_imag
_atom_type_scat_source
O O 0.0106 0.0060 'International Tables Vol C Tables 4.2.6.8 and 6.1.1.4'
N N 0.0061 0.0033 'International Tables Vol C Tables 4.2.6.8 and 6.1.1.4'
Cu Cu 0.3201 1.2651 'International Tables Vol C Tables 4.2.6.8 and 6.1.1.4'
Cl Cl 0.1484 0.1585 'International Tables Vol C Tables 4.2.6.8 and 6.1.1.4'
H H 0.0000 0.0000 'International Tables Vol C Tables 4.2.6.8 and 6.1.1.4'
C C 0.0033 0.0016 'International Tables Vol C Tables 4.2.6.8 and 6.1.1.4'

loop_
_geom_angle_atom_site_label_1
_geom_angle_atom_site_label_2
_geom_angle_atom_site_label_3
_geom_angle
_geom_angle_publ_flag
Cl1 Cu1 N1 89.25 y
Cl1 Cu1 N2 94.83 y
Cl1 Cu1 N3 97.72 y
Cl1 Cu1 N4 94.02 y
N1 Cu1 N2 91.72 y
N1 Cu1 N3 172.47 y
N1 Cu1 N4 92.02 y
N2 Cu1 N3 84.87 y
N2 Cu1 N4 170.43 y
N3 Cu1 N4 90.35 y
Cu1 N1 C1 122.41 y
Cu1 N2 C3 122.16 y
Cu1 N2 C4 106.51 y
C3 N2 C4 111.36 y
Cu1 N3 C5 107.56 y
Cu1 N3 C6 117.53 y
C5 N3 C6 111.27 y
Cu1 N4 C8 114.26 y
Cu1 N4 C9 115.4 y
C8 N4 C9 109.38 y
Cu1 N1 H2 107.57 n
C1 N1 H1 106.89 n
Cu1 N1 H1 106.29 n
H1 N1 H2 106.76 n
C1 N1 H2 106.05 n
C3 N2 H3 104.52 n
Cu1 N2 H3 105.32 n
C4 N2 H3 105.69 n
Cu1 N3 H4 107.29 n
C5 N3 H4 106.64 n
C6 N3 H4 105.96 n
C9 N4 H5 106.09 n
C8 N4 H5 106.04 n
Cu1 N4 H5 104.81 n
N1 C1 C2 111.47 y
C1 C2 C3 113.18 n
N2 C3 C2 113.32 y
N2 C4 C5 108.46 y
N3 C5 C4 108.13 y
N3 C6 C7 110.69 y
C6 C7 C8 114.16 n
N4 C8 C7 114.79 y
N4 C9 C10 111.95 y
C9 C10 C23 119.81 n
C11 C10 C23 120.05 n
C9 C10 C11 120.12 n
C12 C11 C16 116.81 n
C10 C11 C12 122.82 n
C10 C11 C16 120.25 n
C11 C12 C13 120.29 n
C12 C13 C14 121.73 n
C13 C14 C15 120.23 n
C14 C15 C16 120.45 n
C11 C16 C17 119.07 n
C11 C16 C15 120.44 n
C15 C16 C17 120.48 n
C16 C17 C18 120.9 n
C17 C18 C23 120.74 n
C17 C18 C19 120.04 n
C19 C18 C23 119.22 n
C18 C19 C20 120.95 n
C19 C20 C21 120.43 n
C20 C21 C22 121.08 n
C21 C22 C23 120.52 n
C18 C23 C22 117.76 n
C10 C23 C18 118.8 n
C10 C23 C22 123.43 n
N1 C1 H6 109.79 n
N1 C1 H7 108.67 n
C2 C1 H6 108.9 n
C2 C1 H7 109.33 n
H6 C1 H7 108.64 n
C1 C2 H8 108.86 n
C1 C2 H9 108.83 n
C3 C2 H8 109.48 n
C3 C2 H9 109.27 n
H8 C2 H9 107.03 n
N2 C3 H10 108.31 n
N2 C3 H11 109.15 n
C2 C3 H10 109.55 n
C2 C3 H11 108.46 n
H10 C3 H11 107.92 n
N2 C4 H12 109.57 n
N2 C4 H13 110.58 n
C5 C4 H12 110.28 n
C5 C4 H13 109.41 n
H12 C4 H13 108.54 n
N3 C5 H14 109.66 n
N3 C5 H15 110.14 n
C4 C5 H14 110.59 n
C4 C5 H15 109.43 n
H14 C5 H15 108.9 n
N3 C6 H16 108.86 n
N3 C6 H17 109.91 n
C7 C6 H16 109.6 n
C7 C6 H17 108.97 n
H16 C6 H17 108.79 n
C6 C7 H18 108.72 n
C6 C7 H19 108.75 n
C8 C7 H18 109.13 n
C8 C7 H19 109.05 n
H18 C7 H19 106.79 n
N4 C8 H20 107.89 n
N4 C8 H21 108.83 n
C7 C8 H20 109.28 n
C7 C8 H21 108.05 n
H20 C8 H21 107.79 n
N4 C9 H22 109.3 n
N4 C9 H23 109.53 n
C10 C9 H22 109.38 n
C10 C9 H23 109.55 n
H22 C9 H23 107 n
C11 C12 H24 119.67 n
C13 C12 H24 120.04 n
C12 C13 H25 119.1 n
C14 C13 H25 119.17 n
C13 C14 H26 120.08 n
C15 C14 H26 119.69 n
C14 C15 H27 119.67 n
C16 C15 H27 119.87 n
C16 C17 H28 119.46 n
C18 C17 H28 119.64 n
C18 C19 H29 119.46 n
C20 C19 H29 119.59 n
C19 C20 H30 119.64 n
C21 C20 H30 119.93 n
C20 C21 H31 119.69 n
C22 C21 H31 119.23 n
C21 C22 H32 119.57 n
C23 C22 H32 119.91 n

loop_
_geom_bond_atom_site_label_1
_geom_bond_atom_site_label_2
_geom_bond_distance
_geom_bond_publ_flag
Cu1 Cl1 2.6316 y
Cu1 N1 2.0361 y
Cu1 N2 2.0332 y
Cu1 N3 2.0616 y
Cu1 N4 2.0623 y
N1 C1 1.5045 y
N2 C3 1.4588 y
N2 C4 1.4975 y
N3 C5 1.4504 y
N3 C6 1.4803 y
N4 C8 1.4992 y
N4 C9 1.4884 y
N1 H1 0.9001 n
N1 H2 0.9054 n
N2 H3 0.9132 n
N3 H4 0.916 n
N4 H5 0.919 n
C1 C2 1.5302 n
C2 C3 1.4958 n
C4 C5 1.5112 n
C6 C7 1.5377 n
C7 C8 1.4833 n
C9 C10 1.5164 n
C10 C11 1.4208 n
C10 C23 1.3992 n
C11 C12 1.4468 n
C11 C16 1.4295 n
C12 C13 1.3704 n
C13 C14 1.3926 n
C14 C15 1.3645 n
C15 C16 1.4169 n
C16 C17 1.4043 n
C17 C18 1.3807 n
C18 C19 1.4199 n
C18 C23 1.4484 n
C19 C20 1.3511 n
C20 C21 1.4154 n
C21 C22 1.3685 n
C22 C23 1.4268 n
C1 H6 0.9812 n
C1 H7 0.9745 n
C2 H8 0.9751 n
C2 H9 0.9732 n
C3 H10 0.9745 n
C3 H11 0.9701 n
C4 H12 0.9702 n
C4 H13 0.9737 n
C5 H14 0.9822 n
C5 H15 0.9722 n
C6 H16 0.9756 n
C6 H17 0.9807 n
C7 H18 0.9743 n
C7 H19 0.9745 n
C8 H20 0.9749 n
C8 H21 0.9717 n
C9 H22 0.9735 n
C9 H23 0.977 n
C12 H24 0.9345 n
C13 H25 0.9304 n
C14 H26 0.9328 n
C15 H27 0.9344 n
C17 H28 0.9341 n
C19 H29 0.9346 n
C20 H30 0.9299 n
C21 H31 0.9331 n
C22 H32 0.9355 n

loop_
_geom_contact_atom_site_label_1
_geom_contact_atom_site_label_2
_geom_contact_distance
_geom_contact_site_symmetry_2
_geom_contact_publ_flag
Cu1 C22 3.3948 . n
Cu1 C23 3.6677 . n
Cu1 O1 3.781 6_645 n
Cu1 H18 3.6645 . n
Cu1 H32 3.01 . n
Cu1 H9 3.5386 . n
Cl1 O1 3.2354 6_645 n
Cl1 N2 3.2535 3_656 n
Cl3 O1 3.3695 7_555 n
Cl3 N3 3.3713 . n
Cl1 H16 3.0359 . n
Cl1 H20 2.8886 . n
Cl1 H3 2.4123 3_656 n
Cl3 H32 3.135 . n
Cl3 H2 2.9568 4_455 n
Cl3 H4 2.4975 . n
O1 C2 3.3492 . n
O1 Cl3 3.3695 7_555 n
O1 Cu1 3.781 6_655 n
O1 Cl1 3.2354 6_655 n
O1 N1 3.223 6_655 n
O1 N4 3.0138 6_655 n
O1 H2 2.7875 6_655 n
O1 H5 2.1903 6_655 n
O1 H8 2.6462 . n
N1 O1 3.223 6_645 n
N1 C10 3.3769 . n
N1 C23 3.4098 . n
N2 Cl1 3.2535 3_656 n
N3 Cl3 3.3713 . n
N4 O1 3.0138 6_645 n
N4 C12 3.4299 . n
C2 O1 3.3492 . n
C9 C11 3.5578 2_555 n
C9 C15 3.5841 2_555 n
C9 C16 3.3761 2_555 n
C10 N1 3.3769 . n
C10 C11 3.5286 2_555 n
C10 C10 3.5318 2_555 n
C11 C10 3.5286 2_555 n
C11 C9 3.5578 2_555 n
C12 C12 3.555 2_555 n
C12 N4 3.4299 . n
C15 C9 3.5841 2_555 n
C15 C17 3.3899 3_655 n
C16 C9 3.3761 2_555 n
C17 C15 3.3899 3_655 n
C22 Cu1 3.3948 . n
C23 C23 3.5996 2_555 n
C23 Cu1 3.6677 . n
C23 N1 3.4098 . n
C7 H21 3.0898 7_545 n
C7 H23 2.9019 . n
C8 H21 2.8904 7_545 n
C9 H24 2.6389 . n
C9 H32 2.6188 . n
C9 H18 2.7042 . n
C10 H1 2.687 . n
C11 H5 2.8992 . n
C11 H1 3.0239 . n
C11 H22 3.0273 2_555 n
C12 H5 2.8987 . n
C12 H22 2.6848 . n
C12 H22 3.0736 2_555 n
C13 H11 3.0262 6_645 n
C14 H22 3.0777 2_555 n
C15 H28 3.043 3_655 n
C15 H22 3.0267 2_555 n
C16 H22 2.9766 2_555 n
C16 H23 3.0348 2_555 n
C17 H27 3.0204 3_655 n
C18 H7 2.9831 . n
C19 H12 2.9309 8_554 n
C19 H7 3.0796 . n
C20 H12 3.0555 8_554 n
C21 H10 3.0267 . n
C22 H23 2.5454 . n
C23 H1 2.9053 . n
C23 H7 2.9875 . n
H1 C10 2.687 . n
H1 C23 2.9053 . n
H1 H5 2.2922 . n
H1 C11 3.0239 . n
H2 O1 2.7875 6_645 n
H2 H9 2.5554 . n
H2 Cl3 2.9568 4_555 n
H3 Cl1 2.4123 3_656 n
H3 H15 2.5069 . n
H3 H9 2.4386 . n
H4 H18 2.396 . n
H4 Cl3 2.4975 . n
H4 H13 2.5137 . n
H5 H24 2.5038 . n
H5 C11 2.8992 . n
H5 C12 2.8987 . n
H5 H1 2.2922 . n
H5 O1 2.1903 6_645 n
H6 H27 2.4825 3_655 n
H7 C18 2.9831 . n
H7 H10 2.4431 . n
H7 C19 3.0796 . n
H7 C23 2.9875 . n
H8 O1 2.6462 . n
H9 Cu1 3.5386 . n
H9 H2 2.5554 . n
H9 H3 2.4386 . n
H10 C21 3.0267 . n
H10 H13 2.4153 . n
H10 H7 2.4431 . n
H11 H12 2.4782 . n
H11 C13 3.0262 6_655 n
H12 H30 2.5961 8_555 n
H12 C19 2.9309 8_555 n
H12 C20 3.0555 8_555 n
H12 H11 2.4782 . n
H12 H29 2.3274 8_555 n
H13 H4 2.5137 . n
H13 H10 2.4153 . n
H14 H17 2.4808 . n
H14 H14 2.5202 2_556 n
H15 H3 2.5069 . n
H15 H16 2.4219 . n
H16 H15 2.4219 . n
H16 Cl1 3.0359 . n
H16 H20 2.486 . n
H17 H14 2.4808 . n
H18 C9 2.7042 . n
H18 Cu1 3.6645 . n
H18 H4 2.396 . n
H18 H23 2.3233 . n
H19 H21 2.4512 7_545 n
H20 Cl1 2.8886 . n
H20 H16 2.486 . n
H21 C8 2.8904 7_545 n
H21 H22 2.2116 . n
H21 C7 3.0898 7_545 n
H21 H21 2.3162 7_545 n
H21 H19 2.4512 7_545 n
H22 C12 3.0736 2_555 n
H22 C11 3.0273 2_555 n
H22 C12 2.6848 . n
H22 H21 2.2116 . n
H22 H24 2.1752 . n
H22 C15 3.0267 2_555 n
H22 C16 2.9766 2_555 n
H22 C14 3.0777 2_555 n
H23 C16 3.0348 2_555 n
H23 H32 1.9924 . n
H23 C7 2.9019 . n
H23 C22 2.5454 . n
H23 H18 2.3233 . n
H24 C9 2.6389 . n
H24 H5 2.5038 . n
H24 H22 2.1752 . n
H27 H28 2.4464 . n
H27 C17 3.0204 3_655 n
H27 H6 2.4825 3_655 n
H28 H29 2.4133 . n
H28 H27 2.4464 . n
H28 C15 3.043 3_655 n
H29 H12 2.3274 8_554 n
H29 H28 2.4133 . n
H30 H12 2.5961 8_554 n
H32 H23 1.9924 . n
H32 Cu1 3.01 . n
H32 Cl3 3.135 . n
H32 C9 2.6188 . n

loop_
_geom_hbond_atom_site_label_D
_geom_hbond_atom_site_label_H
_geom_hbond_atom_site_label_A
_geom_hbond_site_symmetry_A
_geom_hbond_distance_DH
_geom_hbond_distance_HA
_geom_hbond_distance_DA
_geom_hbond_angle_DHA
_geom_hbond_publ_flag
N2 H3 Cl1 3_656 0.91 2.410 3.2535 153 y
N3 H4 Cl3 . 0.92 2.5 3.3713 160 y
N4 H5 O1 6_645 0.92 2.19 3.0138 149 y

loop_
_geom_torsion_atom_site_label_1
_geom_torsion_atom_site_label_2
_geom_torsion_atom_site_label_3
_geom_torsion_atom_site_label_4
_geom_torsion
_geom_torsion_publ_flag
Cl1 Cu1 N1 C1 -123.16 n
N2 Cu1 N1 C1 -28.35 n
N4 Cu1 N1 C1 142.84 n
Cl1 Cu1 N2 C3 118.37 n
Cl1 Cu1 N2 C4 -112.21 n
N1 Cu1 N2 C3 28.98 n
N1 Cu1 N2 C4 158.4 n
N3 Cu1 N2 C3 -144.29 n
N3 Cu1 N2 C4 -14.87 n
Cl1 Cu1 N3 C5 79.79 n
Cl1 Cu1 N3 C6 -46.66 n
N2 Cu1 N3 C5 -14.41 n
N2 Cu1 N3 C6 -140.86 n
N4 Cu1 N3 C5 173.89 n
N4 Cu1 N3 C6 47.45 n
Cl1 Cu1 N4 C8 53.08 n
Cl1 Cu1 N4 C9 -178.84 n
N1 Cu1 N4 C8 142.47 n
N1 Cu1 N4 C9 -89.45 n
N3 Cu1 N4 C8 -44.68 n
N3 Cu1 N4 C9 83.4 n
Cu1 N1 C1 C2 49.57 n
C3 N2 C4 C5 176.4 n
Cu1 N2 C4 C5 41 n
Cu1 N2 C3 C2 -52.20 n
C4 N2 C3 C2 -179.52 n
Cu1 N3 C6 C7 -61.09 n
C6 N3 C5 C4 170.69 n
Cu1 N3 C5 C4 40.64 n
C5 N3 C6 C7 174.3 n
Cu1 N4 C8 C7 61.3 n
C9 N4 C8 C7 -69.79 n
Cu1 N4 C9 C10 71.02 n
C8 N4 C9 C10 -158.51 n
N1 C1 C2 C3 -67.61 n
C1 C2 C3 N2 69.81 n
N2 C4 C5 N3 -55.46 n
N3 C6 C7 C8 66.16 n
C6 C7 C8 N4 -68.30 n
N4 C9 C10 C23 -97.65 n
N4 C9 C10 C11 81.26 n
C23 C10 C11 C12 179.76 n
C9 C10 C11 C12 0.86 n
C9 C10 C11 C16 176.71 n
C9 C10 C23 C22 1.58 n
C11 C10 C23 C18 1.3 n
C11 C10 C23 C22 -177.33 n
C23 C10 C11 C16 -4.39 n
C9 C10 C23 C18 -179.79 n
C10 C11 C12 C13 177.39 n
C10 C11 C16 C17 3.77 n
C16 C11 C12 C13 1.4 n
C10 C11 C16 C15 -177.37 n
C12 C11 C16 C17 179.86 n
C12 C11 C16 C15 -1.28 n
C11 C12 C13 C14 -1.92 n
C12 C13 C14 C15 2.28 n
C13 C14 C15 C16 -2.11 n
C14 C15 C16 C17 -179.48 n
C14 C15 C16 C11 1.67 n
C15 C16 C17 C18 -178.89 n
C11 C16 C17 C18 -0.03 n
C16 C17 C18 C23 -3.07 n
C16 C17 C18 C19 176.24 n
C17 C18 C19 C20 -179.58 n
C17 C18 C23 C22 -178.86 n
C23 C18 C19 C20 -0.25 n
C17 C18 C23 C10 2.44 n
C19 C18 C23 C22 1.82 n
C19 C18 C23 C10 -176.88 n
C18 C19 C20 C21 -1.77 n
C19 C20 C21 C22 2.22 n
C20 C21 C22 C23 -0.57 n
C21 C22 C23 C18 -1.41 n
C21 C22 C23 C10 177.23 n
